data_4067247
loop_
_publ_author_name
'Axet, M. Rosa'
'Barbazanges, Marion'
'Aug\'e, Myl\`ene'
'Desmarets, Christophe'
'Moussa, Jamal'
'Ollivier, Cyril'
'Aubert, Corinne'
'Fensterbank, Louis'
'Gandon, Vincent'
'Malacria, Max'
'Chamoreau, Lise Marie'
'Amouri, Hani'

_publ_section_title
;
 Metalated-Arene-Phosphino Ligands: A Novel Approach to Open-Sided Gold
 Compounds
;
_journal_issue 24
_journal_name_full Organometallics
_journal_page_first 6636
_journal_paper_doi 10.1021/om101005w
_journal_volume 29
_journal_year 2010
_chemical_formula_moiety 'C28 H30 Au Cl P Ru, C F3 O3 S, C H2 Cl2'
_chemical_formula_sum 'C30 H32 Au Cl3 F3 O3 P Ru S'
_chemical_formula_weight 964.97
_chemical_name_systematic
;
 ?
;
_space_group_IT_number 14
_symmetry_cell_setting monoclinic
_symmetry_Int_Tables_number 14
_symmetry_space_group_name_Hall '-P 2ybc'
_symmetry_space_group_name_H-M 'P 1 21/c 1'
_atom_sites_solution_hydrogens geom
_atom_sites_solution_primary direct
_atom_sites_solution_secondary difmap
_audit_creation_method SHELXL-97
_cell_angle_alpha 90.00
_cell_angle_beta 90.619(11)
_cell_angle_gamma 90.00
_cell_formula_units_Z 4
_cell_length_a 9.3654(10)
_cell_length_b 15.6752(19)
_cell_length_c 22.506(3)
_cell_measurement_reflns_used 222
_cell_measurement_temperature 200(2)
_cell_measurement_theta_max 21.8
_cell_measurement_theta_min 3.8
_cell_volume 3303.8(7)
_computing_cell_refinement 'Dirax/lsq (Duisenberg & Schreurs, 1989-2000)'
_computing_data_collection 'Collect (Nonius BV, 1997-2000)'
_computing_data_reduction 'EvalCCD (Duisenberg & Schreurs 1990-2000)'
_computing_molecular_graphics 'DIAMOND (Brandenburg, 1999)'
_computing_publication_material 'WinGX publication routines (Farrugia, 1999)'
_computing_structure_refinement 'SHELXL-97 (Sheldrick, 2008)'
_computing_structure_solution 'SUPERFLIP (Palatinus & Chapuis, 2007)'
_diffrn_ambient_temperature 200(2)
_diffrn_detector_area_resol_mean 9
_diffrn_measured_fraction_theta_full 0.968
_diffrn_measured_fraction_theta_max 0.968
_diffrn_measurement_device_type KappaCCD
_diffrn_measurement_method 'CCD rotation images, thick slices'
_diffrn_radiation_monochromator graphite
_diffrn_radiation_source 'fine-focus sealed tube'
_diffrn_radiation_type MoK\a
_diffrn_radiation_wavelength 0.71073
_diffrn_reflns_av_R_equivalents 0.0430
_diffrn_reflns_av_sigmaI/netI 0.0580
_diffrn_reflns_limit_h_max 11
_diffrn_reflns_limit_h_min -13
_diffrn_reflns_limit_k_max 21
_diffrn_reflns_limit_k_min -22
_diffrn_reflns_limit_l_max 32
_diffrn_reflns_limit_l_min -32
_diffrn_reflns_number 31622
_diffrn_reflns_theta_full 31.00
_diffrn_reflns_theta_max 31.00
_diffrn_reflns_theta_min 2.75
_exptl_absorpt_coefficient_mu 5.295
_exptl_absorpt_correction_T_max 0.728
_exptl_absorpt_correction_T_min 0.430
_exptl_absorpt_correction_type multi-scan
_exptl_absorpt_process_details
; 
R.H. Blessing, Acta Cryst. (1995), A51, 33-38
;
_exptl_crystal_colour colourless
_exptl_crystal_density_diffrn 1.940
_exptl_crystal_density_method 'not measured'
_exptl_crystal_description needle
_exptl_crystal_F_000 1872
_exptl_crystal_size_max 0.55
_exptl_crystal_size_mid 0.11
_exptl_crystal_size_min 0.06
_refine_diff_density_max 0.789
_refine_diff_density_min -1.164
_refine_diff_density_rms 0.142
_refine_ls_extinction_coef 0.00058(6)
_refine_ls_extinction_expression Fc^*^=kFc[1+0.001xFc^2^\l^3^/sin(2\q)]^-1/4^
_refine_ls_extinction_method SHELXL
_refine_ls_goodness_of_fit_ref 0.989
_refine_ls_hydrogen_treatment constr
_refine_ls_matrix_type full
_refine_ls_number_parameters 394
_refine_ls_number_reflns 10209
_refine_ls_number_restraints 0
_refine_ls_restrained_S_all 0.989
_refine_ls_R_factor_all 0.0665
_refine_ls_R_factor_gt 0.0322
_refine_ls_shift/su_max 0.003
_refine_ls_shift/su_mean 0.000
_refine_ls_structure_factor_coef Fsqd
_refine_ls_weighting_details 'calc w=1/[\s^2^(Fo^2^)+(0.0312P)^2^+0.0000P] where P=(Fo^2^+2Fc^2^)/3'
_refine_ls_weighting_scheme calc
_refine_ls_wR_factor_gt 0.0627
_refine_ls_wR_factor_ref 0.0722
_reflns_number_gt 7040
_reflns_number_total 10209
_reflns_threshold_expression >2\s(I)
_cod_data_source_file om101005w_si_001.cif
_cod_data_source_block mra20
_cod_original_sg_symbol_H-M 'P 21/c'
_cod_database_code 4067247

loop_
_symmetry_equiv_pos_as_xyz
'x, y, z'
'-x, y+1/2, -z+1/2'
'-x, -y, -z'
'x, -y-1/2, z-1/2'

loop_
_atom_site_label
_atom_site_type_symbol
_atom_site_fract_x
_atom_site_fract_y
_atom_site_fract_z
_atom_site_U_iso_or_equiv
_atom_site_adp_type
_atom_site_occupancy
_atom_site_symmetry_multiplicity
_atom_site_calc_flag
_atom_site_refinement_flags
Au1 Au 0.429726(12) 0.250867(10) 0.997543(5) 0.02823(5) Uani 1 1 d .
Ru1 Ru 0.77755(2) 0.309303(18) 0.866680(9) 0.01852(6) Uani 1 1 d .
P1 P 0.65241(8) 0.20349(6) 1.00481(3) 0.02197(18) Uani 1 1 d .
Cl1 Cl 0.20757(9) 0.30784(9) 0.98922(5) 0.0598(3) Uani 1 1 d .
C1 C 0.7436(3) 0.2084(2) 0.93408(12) 0.0200(6) Uani 1 1 d .
C2 C 0.8921(3) 0.2247(2) 0.92930(13) 0.0245(7) Uani 1 1 d .
H2 H 0.9466 0.2394 0.9636 0.029 Uiso 1 1 calc R
C3 C 0.9581(3) 0.2190(2) 0.87383(14) 0.0280(7) Uani 1 1 d .
H3 H 1.0578 0.2289 0.8709 0.034 Uiso 1 1 calc R
C4 C 0.8775(3) 0.1988(2) 0.82227(13) 0.0301(8) Uani 1 1 d .
H4 H 0.9229 0.1949 0.7848 0.036 Uiso 1 1 calc R
C5 C 0.7306(3) 0.1845(2) 0.82661(13) 0.0267(7) Uani 1 1 d .
H5 H 0.6758 0.1719 0.7919 0.032 Uiso 1 1 calc R
C6 C 0.6637(3) 0.1887(2) 0.88228(12) 0.0243(7) Uani 1 1 d .
H6 H 0.5640 0.1783 0.8850 0.029 Uiso 1 1 calc R
C7 C 0.6847(3) 0.4315(2) 0.89368(13) 0.0275(7) Uani 1 1 d .
C8 C 0.8344(3) 0.4416(2) 0.88588(12) 0.0251(7) Uani 1 1 d .
C9 C 0.8645(3) 0.4227(2) 0.82558(12) 0.0252(7) Uani 1 1 d .
C10 C 0.7333(3) 0.4002(2) 0.79651(12) 0.0274(7) Uani 1 1 d .
C11 C 0.6228(3) 0.4052(2) 0.83907(15) 0.0315(8) Uani 1 1 d .
C12 C 0.6054(4) 0.4559(3) 0.94801(16) 0.0515(11) Uani 1 1 d .
H12A H 0.5763 0.5159 0.9452 0.077 Uiso 1 1 calc R
H12B H 0.6671 0.4481 0.9830 0.077 Uiso 1 1 calc R
H12C H 0.5204 0.4199 0.9516 0.077 Uiso 1 1 calc R
C13 C 0.9368(4) 0.4728(3) 0.93240(14) 0.0438(10) Uani 1 1 d .
H13A H 1.0340 0.4555 0.9221 0.066 Uiso 1 1 calc R
H13B H 0.9117 0.4482 0.9709 0.066 Uiso 1 1 calc R
H13C H 0.9318 0.5351 0.9347 0.066 Uiso 1 1 calc R
C14 C 1.0080(4) 0.4281(3) 0.79664(16) 0.0423(10) Uani 1 1 d .
H14A H 1.0145 0.4815 0.7742 0.063 Uiso 1 1 calc R
H14B H 1.0198 0.3796 0.7696 0.063 Uiso 1 1 calc R
H14C H 1.0832 0.4267 0.8272 0.063 Uiso 1 1 calc R
C15 C 0.7174(5) 0.3802(3) 0.73188(14) 0.0511(11) Uani 1 1 d .
H15A H 0.6316 0.3455 0.7254 0.077 Uiso 1 1 calc R
H15B H 0.8014 0.3485 0.7185 0.077 Uiso 1 1 calc R
H15C H 0.7089 0.4334 0.7093 0.077 Uiso 1 1 calc R
C16 C 0.4661(4) 0.3901(3) 0.8282(2) 0.0550(12) Uani 1 1 d .
H16A H 0.4223 0.3690 0.8647 0.083 Uiso 1 1 calc R
H16B H 0.4536 0.3477 0.7966 0.083 Uiso 1 1 calc R
H16C H 0.4202 0.4437 0.8163 0.083 Uiso 1 1 calc R
C17 C 0.7569(3) 0.2621(2) 1.05983(12) 0.0225(7) Uani 1 1 d .
C18 C 0.7012(3) 0.3350(2) 1.08518(14) 0.0317(8) Uani 1 1 d .
H18 H 0.6109 0.3560 1.0723 0.038 Uiso 1 1 calc R
C19 C 0.7765(4) 0.3772(3) 1.12925(15) 0.0437(10) Uani 1 1 d .
H19 H 0.7380 0.4272 1.1468 0.052 Uiso 1 1 calc R
C20 C 0.9072(4) 0.3469(3) 1.14771(14) 0.0384(9) Uani 1 1 d .
H20 H 0.9586 0.3759 1.1783 0.046 Uiso 1 1 calc R
C21 C 0.9632(4) 0.2764(3) 1.12279(16) 0.0421(10) Uani 1 1 d .
H21 H 1.0550 0.2570 1.1351 0.051 Uiso 1 1 calc R
C22 C 0.8878(4) 0.2320(2) 1.07938(15) 0.0337(9) Uani 1 1 d .
H22 H 0.9260 0.1810 1.0632 0.040 Uiso 1 1 calc R
C23 C 0.6759(3) 0.0928(2) 1.02639(12) 0.0249(7) Uani 1 1 d .
C24 C 0.6087(4) 0.0643(3) 1.07721(14) 0.0363(9) Uani 1 1 d .
H24 H 0.5462 0.1015 1.0978 0.044 Uiso 1 1 calc R
C25 C 0.6316(4) -0.0175(3) 1.09825(15) 0.0418(10) Uani 1 1 d .
H25 H 0.5845 -0.0363 1.1331 0.050 Uiso 1 1 calc R
C26 C 0.7217(4) -0.0712(3) 1.06911(14) 0.0373(9) Uani 1 1 d .
H26 H 0.7388 -0.1271 1.0839 0.045 Uiso 1 1 calc R
C27 C 0.7875(4) -0.0439(3) 1.01835(15) 0.0438(10) Uani 1 1 d .
H27 H 0.8497 -0.0813 0.9978 0.053 Uiso 1 1 calc R
C28 C 0.7643(4) 0.0374(3) 0.99686(14) 0.0365(9) Uani 1 1 d .
H28 H 0.8096 0.0552 0.9614 0.044 Uiso 1 1 calc R
S1 S 0.26447(9) 0.17213(6) 0.75956(3) 0.0305(2) Uani 1 1 d .
O1 O 0.1828(3) 0.24674(18) 0.74533(12) 0.0467(7) Uani 1 1 d .
O2 O 0.3653(3) 0.1821(2) 0.80657(11) 0.0564(8) Uani 1 1 d .
O3 O 0.1830(3) 0.0947(2) 0.76065(13) 0.0554(8) Uani 1 1 d .
C29 C 0.3757(4) 0.1590(3) 0.69513(18) 0.0467(10) Uani 1 1 d .
F1 F 0.4668(3) 0.0958(2) 0.70202(14) 0.0877(10) Uani 1 1 d .
F2 F 0.3016(3) 0.1422(2) 0.64694(10) 0.0830(10) Uani 1 1 d .
F3 F 0.4535(3) 0.2285(2) 0.68529(14) 0.0822(10) Uani 1 1 d .
C30 C 0.2024(4) 0.0904(3) 1.15231(18) 0.0578(12) Uani 1 1 d .
H30A H 0.2461 0.1119 1.1154 0.069 Uiso 1 1 calc R
H30B H 0.1782 0.1403 1.1773 0.069 Uiso 1 1 calc R
Cl2 Cl 0.04589(11) 0.03436(8) 1.13439(4) 0.0556(3) Uani 1 1 d .
Cl3 Cl 0.32532(12) 0.02644(9) 1.19027(6) 0.0746(4) Uani 1 1 d .

loop_
_atom_site_aniso_label
_atom_site_aniso_U_11
_atom_site_aniso_U_22
_atom_site_aniso_U_33
_atom_site_aniso_U_23
_atom_site_aniso_U_13
_atom_site_aniso_U_12
Au1 0.01877(6) 0.03321(9) 0.03272(7) -0.00371(6) 0.00097(4) -0.00210(6)
Ru1 0.02019(11) 0.01822(14) 0.01717(10) 0.00011(10) 0.00068(7) 0.00117(11)
P1 0.0213(4) 0.0235(5) 0.0211(3) 0.0020(3) -0.0001(3) -0.0021(4)
Cl1 0.0222(4) 0.0708(10) 0.0863(7) -0.0277(7) -0.0080(4) 0.0088(5)
C1 0.0232(14) 0.0151(18) 0.0218(13) 0.0026(12) 0.0000(10) 0.0016(13)
C2 0.0244(15) 0.0227(19) 0.0263(14) 0.0062(13) -0.0001(11) 0.0018(14)
C3 0.0237(16) 0.0211(19) 0.0394(17) 0.0036(15) 0.0055(13) 0.0079(14)
C4 0.0415(19) 0.023(2) 0.0262(14) -0.0008(14) 0.0100(13) 0.0080(17)
C5 0.0393(18) 0.0148(19) 0.0259(14) -0.0043(13) -0.0007(12) -0.0002(15)
C6 0.0242(15) 0.0183(19) 0.0305(14) 0.0013(14) -0.0023(11) -0.0030(14)
C7 0.0366(18) 0.0158(19) 0.0303(15) 0.0066(13) 0.0101(13) 0.0060(15)
C8 0.0364(17) 0.0179(19) 0.0210(13) -0.0007(12) -0.0026(12) 0.0008(14)
C9 0.0319(16) 0.0184(19) 0.0253(14) 0.0017(13) 0.0060(12) 0.0009(14)
C10 0.0425(19) 0.0163(19) 0.0233(14) 0.0055(13) -0.0048(12) -0.0005(15)
C11 0.0301(17) 0.020(2) 0.0444(18) 0.0100(15) -0.0039(14) 0.0072(15)
C12 0.070(3) 0.033(3) 0.051(2) 0.0011(19) 0.034(2) 0.014(2)
C13 0.061(2) 0.036(3) 0.0343(18) -0.0066(17) -0.0136(16) -0.007(2)
C14 0.042(2) 0.033(3) 0.052(2) -0.0003(18) 0.0205(17) -0.0032(18)
C15 0.093(3) 0.034(3) 0.0263(16) -0.0002(16) -0.0167(18) -0.004(2)
C16 0.029(2) 0.045(3) 0.091(3) 0.008(2) -0.0177(19) 0.0050(19)
C17 0.0272(15) 0.020(2) 0.0205(13) 0.0035(12) -0.0002(11) -0.0044(13)
C18 0.0311(17) 0.027(2) 0.0371(17) -0.0035(15) 0.0032(13) 0.0022(16)
C19 0.046(2) 0.039(3) 0.046(2) -0.0177(19) 0.0052(16) -0.003(2)
C20 0.049(2) 0.034(3) 0.0326(17) -0.0036(16) -0.0085(15) -0.0144(19)
C21 0.040(2) 0.042(3) 0.044(2) -0.0024(18) -0.0176(16) -0.0028(19)
C22 0.0357(19) 0.031(2) 0.0347(17) -0.0051(15) -0.0075(14) 0.0077(16)
C23 0.0290(16) 0.022(2) 0.0238(14) 0.0027(13) -0.0054(11) -0.0047(14)
C24 0.044(2) 0.032(2) 0.0329(16) 0.0064(16) 0.0070(14) -0.0046(18)
C25 0.058(2) 0.036(3) 0.0312(17) 0.0118(17) 0.0034(15) -0.008(2)
C26 0.053(2) 0.023(2) 0.0352(17) 0.0051(15) -0.0127(16) -0.0065(18)
C27 0.059(2) 0.032(3) 0.0400(19) 0.0013(17) 0.0071(17) 0.008(2)
C28 0.053(2) 0.025(2) 0.0317(16) 0.0037(15) 0.0092(15) 0.0053(18)
S1 0.0321(4) 0.0289(6) 0.0304(4) 0.0024(4) -0.0029(3) -0.0011(4)
O1 0.0510(17) 0.042(2) 0.0470(15) 0.0024(13) 0.0078(12) 0.0220(13)
O2 0.0638(18) 0.057(2) 0.0481(15) 0.0130(15) -0.0289(13) -0.0127(16)
O3 0.0498(17) 0.040(2) 0.0769(19) 0.0011(16) 0.0067(14) -0.0213(14)
C29 0.046(2) 0.040(3) 0.055(2) -0.009(2) 0.0109(18) 0.004(2)
F1 0.0587(16) 0.064(2) 0.141(3) -0.017(2) 0.0223(17) 0.0277(16)
F2 0.097(2) 0.110(3) 0.0422(13) -0.0305(16) 0.0052(13) 0.0025(19)
F3 0.089(2) 0.060(2) 0.099(2) -0.0071(17) 0.0553(18) -0.0261(17)
C30 0.077(3) 0.047(3) 0.049(2) -0.008(2) 0.005(2) -0.006(3)
Cl2 0.0549(6) 0.0619(9) 0.0499(5) -0.0108(5) 0.0002(4) 0.0068(6)
Cl3 0.0614(7) 0.0590(10) 0.1031(9) -0.0170(7) -0.0183(6) 0.0053(6)

loop_
_atom_type_symbol
_atom_type_description
_atom_type_scat_dispersion_real
_atom_type_scat_dispersion_imag
_atom_type_scat_source
C C 0.0033 0.0016 'International Tables Vol C Tables 4.2.6.8 and 6.1.1.4'
H H 0.0000 0.0000 'International Tables Vol C Tables 4.2.6.8 and 6.1.1.4'
Au Au -2.0133 8.8022 'International Tables Vol C Tables 4.2.6.8 and 6.1.1.4'
Cl Cl 0.1484 0.1585 'International Tables Vol C Tables 4.2.6.8 and 6.1.1.4'
F F 0.0171 0.0103 'International Tables Vol C Tables 4.2.6.8 and 6.1.1.4'
O O 0.0106 0.0060 'International Tables Vol C Tables 4.2.6.8 and 6.1.1.4'
P P 0.1023 0.0942 'International Tables Vol C Tables 4.2.6.8 and 6.1.1.4'
Ru Ru -1.2594 0.8363 'International Tables Vol C Tables 4.2.6.8 and 6.1.1.4'
S S 0.1246 0.1234 'International Tables Vol C Tables 4.2.6.8 and 6.1.1.4'

loop_
_geom_angle_atom_site_label_1
_geom_angle_atom_site_label_2
_geom_angle_atom_site_label_3
_geom_angle
P1 Au1 Cl1 176.34(4)
C10 Ru1 C9 38.58(11)
C10 Ru1 C11 38.20(12)
C9 Ru1 C11 64.10(12)
C10 Ru1 C8 64.12(11)
C9 Ru1 C8 38.11(10)
C11 Ru1 C8 63.90(12)
C10 Ru1 C7 63.49(11)
C9 Ru1 C7 63.48(12)
C11 Ru1 C7 37.80(12)
C8 Ru1 C7 37.97(11)
C10 Ru1 C5 104.52(12)
C9 Ru1 C5 129.04(11)
C11 Ru1 C5 111.63(13)
C8 Ru1 C5 167.06(11)
C7 Ru1 C5 144.47(12)
C10 Ru1 C6 126.34(11)
C9 Ru1 C6 163.32(11)
C11 Ru1 C6 108.48(13)
C8 Ru1 C6 154.43(11)
C7 Ru1 C6 120.80(12)
C5 Ru1 C6 37.36(11)
C10 Ru1 C2 161.90(12)
C9 Ru1 C2 125.71(12)
C11 Ru1 C2 156.44(12)
C8 Ru1 C2 109.20(12)
C7 Ru1 C2 122.68(12)
C5 Ru1 C2 79.67(12)
C6 Ru1 C2 67.34(11)
C10 Ru1 C3 127.97(12)
C9 Ru1 C3 105.40(12)
C11 Ru1 C3 166.14(12)
C8 Ru1 C3 114.15(13)
C7 Ru1 C3 147.66(13)
C5 Ru1 C3 67.00(13)
C6 Ru1 C3 79.05(13)
C2 Ru1 C3 37.03(11)
C10 Ru1 C4 105.32(12)
C9 Ru1 C4 106.65(12)
C11 Ru1 C4 134.11(12)
C8 Ru1 C4 136.86(12)
C7 Ru1 C4 168.58(11)
C5 Ru1 C4 36.98(12)
C6 Ru1 C4 66.90(12)
C2 Ru1 C4 67.22(12)
C3 Ru1 C4 37.29(12)
C10 Ru1 C1 160.31(11)
C9 Ru1 C1 159.19(11)
C11 Ru1 C1 126.10(12)
C8 Ru1 C1 125.37(11)
C7 Ru1 C1 111.95(11)
C5 Ru1 C1 67.41(11)
C6 Ru1 C1 37.30(10)
C2 Ru1 C1 37.42(11)
C3 Ru1 C1 66.94(12)
C4 Ru1 C1 79.33(12)
C23 P1 C1 102.60(15)
C23 P1 C17 103.79(13)
C1 P1 C17 108.70(14)
C23 P1 Au1 116.80(10)
C1 P1 Au1 111.84(10)
C17 P1 Au1 112.29(11)
C6 C1 C2 119.2(3)
C6 C1 P1 117.6(2)
C2 C1 P1 123.0(2)
C6 C1 Ru1 70.71(18)
C2 C1 Ru1 70.84(17)
P1 C1 Ru1 134.59(18)
C3 C2 C1 119.9(3)
C3 C2 Ru1 71.63(18)
C1 C2 Ru1 71.73(17)
C3 C2 H2 120.1
C1 C2 H2 120.1
Ru1 C2 H2 128.8
C2 C3 C4 120.6(3)
C2 C3 Ru1 71.34(18)
C4 C3 Ru1 71.49(19)
C2 C3 H3 119.7
C4 C3 H3 119.7
Ru1 C3 H3 130.0
C5 C4 C3 119.7(3)
C5 C4 Ru1 70.90(18)
C3 C4 Ru1 71.23(19)
C5 C4 H4 120.1
C3 C4 H4 120.1
Ru1 C4 H4 130.3
C4 C5 C6 120.1(3)
C4 C5 Ru1 72.13(19)
C6 C5 Ru1 71.46(19)
C4 C5 H5 119.9
C6 C5 H5 119.9
Ru1 C5 H5 128.8
C5 C6 C1 120.5(3)
C5 C6 Ru1 71.18(19)
C1 C6 Ru1 71.99(18)
C5 C6 H6 119.8
C1 C6 H6 119.8
Ru1 C6 H6 129.5
C11 C7 C8 108.7(3)
C11 C7 C12 125.8(3)
C8 C7 C12 125.1(3)
C11 C7 Ru1 70.38(19)
C8 C7 Ru1 70.64(19)
C12 C7 Ru1 130.9(2)
C9 C8 C7 107.5(3)
C9 C8 C13 127.2(3)
C7 C8 C13 125.1(3)
C9 C8 Ru1 70.33(19)
C7 C8 Ru1 71.39(19)
C13 C8 Ru1 127.1(2)
C8 C9 C10 108.1(3)
C8 C9 C14 126.2(3)
C10 C9 C14 125.7(3)
C8 C9 Ru1 71.56(18)
C10 C9 Ru1 70.57(18)
C14 C9 Ru1 125.0(2)
C11 C10 C9 107.8(3)
C11 C10 C15 127.1(3)
C9 C10 C15 125.0(3)
C11 C10 Ru1 71.31(17)
C9 C10 Ru1 70.84(17)
C15 C10 Ru1 126.1(3)
C7 C11 C10 107.9(3)
C7 C11 C16 125.2(3)
C10 C11 C16 126.8(3)
C7 C11 Ru1 71.82(18)
C10 C11 Ru1 70.49(18)
C16 C11 Ru1 125.7(3)
C7 C12 H12A 109.5
C7 C12 H12B 109.5
H12A C12 H12B 109.5
C7 C12 H12C 109.5
H12A C12 H12C 109.5
H12B C12 H12C 109.5
C8 C13 H13A 109.5
C8 C13 H13B 109.5
H13A C13 H13B 109.5
C8 C13 H13C 109.5
H13A C13 H13C 109.5
H13B C13 H13C 109.5
C9 C14 H14A 109.5
C9 C14 H14B 109.5
H14A C14 H14B 109.5
C9 C14 H14C 109.5
H14A C14 H14C 109.5
H14B C14 H14C 109.5
C10 C15 H15A 109.5
C10 C15 H15B 109.5
H15A C15 H15B 109.5
C10 C15 H15C 109.5
H15A C15 H15C 109.5
H15B C15 H15C 109.5
C11 C16 H16A 109.5
C11 C16 H16B 109.5
H16A C16 H16B 109.5
C11 C16 H16C 109.5
H16A C16 H16C 109.5
H16B C16 H16C 109.5
C18 C17 C22 119.3(3)
C18 C17 P1 119.8(2)
C22 C17 P1 120.9(3)
C19 C18 C17 120.1(3)
C19 C18 H18 120.0
C17 C18 H18 120.0
C20 C19 C18 119.9(4)
C20 C19 H19 120.1
C18 C19 H19 120.1
C21 C20 C19 120.5(3)
C21 C20 H20 119.8
C19 C20 H20 119.8
C20 C21 C22 120.5(4)
C20 C21 H21 119.7
C22 C21 H21 119.7
C17 C22 C21 119.7(4)
C17 C22 H22 120.1
C21 C22 H22 120.1
C28 C23 C24 118.5(3)
C28 C23 P1 123.1(3)
C24 C23 P1 118.3(3)
C25 C24 C23 120.7(4)
C25 C24 H24 119.6
C23 C24 H24 119.6
C26 C25 C24 120.1(3)
C26 C25 H25 119.9
C24 C25 H25 119.9
C25 C26 C27 119.5(4)
C25 C26 H26 120.2
C27 C26 H26 120.2
C26 C27 C28 120.7(4)
C26 C27 H27 119.7
C28 C27 H27 119.7
C23 C28 C27 120.5(3)
C23 C28 H28 119.8
C27 C28 H28 119.8
O2 S1 O1 115.22(19)
O2 S1 O3 115.51(18)
O1 S1 O3 114.34(18)
O2 S1 C29 103.08(19)
O1 S1 C29 102.99(19)
O3 S1 C29 103.2(2)
F2 C29 F1 106.5(4)
F2 C29 F3 108.3(4)
F1 C29 F3 106.3(3)
F2 C29 S1 112.5(3)
F1 C29 S1 111.7(3)
F3 C29 S1 111.2(3)
Cl3 C30 Cl2 111.7(3)
Cl3 C30 H30A 109.3
Cl2 C30 H30A 109.3
Cl3 C30 H30B 109.3
Cl2 C30 H30B 109.3
H30A C30 H30B 107.9

loop_
_geom_bond_atom_site_label_1
_geom_bond_atom_site_label_2
_geom_bond_distance
Au1 P1 2.2182(8)
Au1 Cl1 2.2701(10)
Ru1 C10 2.163(3)
Ru1 C9 2.167(3)
Ru1 C11 2.174(3)
Ru1 C8 2.183(3)
Ru1 C7 2.193(3)
Ru1 C5 2.197(3)
Ru1 C6 2.200(3)
Ru1 C2 2.205(3)
Ru1 C3 2.209(3)
Ru1 C4 2.212(3)
Ru1 C1 2.217(3)
P1 C23 1.815(4)
P1 C1 1.817(3)
P1 C17 1.819(3)
C1 C6 1.413(4)
C1 C2 1.419(4)
C2 C3 1.402(4)
C2 H2 0.9500
C3 C4 1.414(4)
C3 H3 0.9500
C4 C5 1.398(4)
C4 H4 0.9500
C5 C6 1.408(4)
C5 H5 0.9500
C6 H6 0.9500
C7 C11 1.415(5)
C7 C8 1.424(4)
C7 C12 1.488(4)
C8 C9 1.420(4)
C8 C13 1.494(4)
C9 C10 1.431(4)
C9 C14 1.501(4)
C10 C11 1.419(4)
C10 C15 1.494(4)
C11 C16 1.505(4)
C12 H12A 0.9800
C12 H12B 0.9800
C12 H12C 0.9800
C13 H13A 0.9800
C13 H13B 0.9800
C13 H13C 0.9800
C14 H14A 0.9800
C14 H14B 0.9800
C14 H14C 0.9800
C15 H15A 0.9800
C15 H15B 0.9800
C15 H15C 0.9800
C16 H16A 0.9800
C16 H16B 0.9800
C16 H16C 0.9800
C17 C18 1.381(5)
C17 C22 1.382(5)
C18 C19 1.381(5)
C18 H18 0.9500
C19 C20 1.373(5)
C19 H19 0.9500
C20 C21 1.348(6)
C20 H20 0.9500
C21 C22 1.387(5)
C21 H21 0.9500
C22 H22 0.9500
C23 C28 1.376(5)
C23 C24 1.385(4)
C24 C25 1.383(5)
C24 H24 0.9500
C25 C26 1.366(5)
C25 H25 0.9500
C26 C27 1.372(5)
C26 H26 0.9500
C27 C28 1.379(5)
C27 H27 0.9500
C28 H28 0.9500
S1 O2 1.419(2)
S1 O1 1.432(3)
S1 O3 1.434(3)
S1 C29 1.806(4)
C29 F2 1.308(4)
C29 F1 1.316(5)
C29 F3 1.330(5)
C30 Cl3 1.744(5)
C30 Cl2 1.752(4)
C30 H30A 0.9900
C30 H30B 0.9900
